data_7102818
loop_
_publ_author_name
'McGhee, Andrea M.'
'Kilner, Colin'
'Wilson, Andrew J.'

_publ_section_title
;
 Conformer independent heterodimerisation of linear arrays using three
 hydrogen bonds
;
_journal_coden_ASTM CHCOFS
_journal_issue 3
_journal_name_full
;
 Chemical Communications (Cambridge, United Kingdom)
;
_journal_page_first 344
_journal_page_last 346
_journal_paper_doi 10.1039/b712603d
_journal_year 2008
_chemical_formula_moiety 'C10 H10 N4 O'
_chemical_formula_sum 'C10 H10 N4 O'
_chemical_formula_weight 202.22
_chemical_name_common Ureidoimidazole
_space_group_IT_number 14
_symmetry_cell_setting monoclinic
_symmetry_space_group_name_Hall '-P 2yn'
_symmetry_space_group_name_H-M 'P 1 21/n 1'
_atom_sites_solution_hydrogens geom
_atom_sites_solution_primary direct
_atom_sites_solution_secondary difmap
_audit_creation_method SHELXL-97
_cell_angle_alpha 90.00
_cell_angle_beta 92.3690(10)
_cell_angle_gamma 90.00
_cell_formula_units_Z 4
_cell_length_a 11.7156(3)
_cell_length_b 6.0176(2)
_cell_length_c 13.3965(4)
_cell_measurement_reflns_used 8046
_cell_measurement_temperature 150(2)
_cell_measurement_theta_max 27.48
_cell_measurement_theta_min 1.00
_cell_volume 943.64(5)
_computing_cell_refinement 'DENZO-SMN (Otwinowski & Minor, 1996)'
_computing_data_collection 'COLLECT (Nonius, 2004)'
_computing_data_reduction
;
DENZO-SMN and COLLECT (Otwinowski & Minor, 1996)
;
_computing_molecular_graphics 'ORTEP-III Version 1.08 (Farrugia, 2005)'
_computing_publication_material
;
enCIFer: A program for viewing, editing and visualising CIFs.
F. H. Allen, O. Johnson, G. P. Shields, B. R. Smith, M. Towler,
J. Applied Cryst., 37, 331-334, 2004
;
_computing_structure_refinement 'SHELXL-97 (Sheldrick, 1997)'
_computing_structure_solution 'SHELXS-97 (Sheldrick, 1997)'
_diffrn_ambient_temperature 150(2)
_diffrn_detector_area_resol_mean 9
_diffrn_measured_fraction_theta_full 0.997
_diffrn_measured_fraction_theta_max 0.997
_diffrn_measurement_device_type
;
Nonius KappaCCD area-detector diffractometer
;
_diffrn_measurement_method
;
phi and omega scans to fill the asymmetric unit
;
_diffrn_radiation_detector 'CCD plate'
_diffrn_radiation_monochromator graphite
_diffrn_radiation_probe x-ray
_diffrn_radiation_source 'fine-focus sealed tube'
_diffrn_radiation_type MoK\a
_diffrn_radiation_wavelength 0.71073
_diffrn_reflns_av_R_equivalents 0.0978
_diffrn_reflns_av_sigmaI/netI 0.0437
_diffrn_reflns_limit_h_max 14
_diffrn_reflns_limit_h_min -14
_diffrn_reflns_limit_k_max 7
_diffrn_reflns_limit_k_min -7
_diffrn_reflns_limit_l_max 16
_diffrn_reflns_limit_l_min -16
_diffrn_reflns_number 12808
_diffrn_reflns_theta_full 25.98
_diffrn_reflns_theta_max 25.98
_diffrn_reflns_theta_min 3.04
_diffrn_standards_decay_% 0
_diffrn_standards_interval_count 0
_diffrn_standards_interval_time 0
_diffrn_standards_number 0
_exptl_absorpt_coefficient_mu 0.098
_exptl_absorpt_correction_type none
_exptl_crystal_colour yellow
_exptl_crystal_density_diffrn 1.423
_exptl_crystal_density_method 'not measured'
_exptl_crystal_description plate
_exptl_crystal_F_000 424
_exptl_crystal_size_max 0.36
_exptl_crystal_size_mid 0.19
_exptl_crystal_size_min 0.05
_refine_diff_density_max 0.214
_refine_diff_density_min -0.278
_refine_diff_density_rms 0.052
_refine_ls_extinction_method none
_refine_ls_goodness_of_fit_ref 1.064
_refine_ls_hydrogen_treatment constr
_refine_ls_matrix_type full
_refine_ls_number_parameters 136
_refine_ls_number_reflns 1854
_refine_ls_number_restraints 0
_refine_ls_restrained_S_all 1.064
_refine_ls_R_factor_all 0.0528
_refine_ls_R_factor_gt 0.0430
_refine_ls_shift/su_max 0.000
_refine_ls_shift/su_mean 0.000
_refine_ls_structure_factor_coef Fsqd
_refine_ls_weighting_details 'calc w=1/[\s^2^(Fo^2^)+(0.0609P)^2^+0.2321P] where P=(Fo^2^+2Fc^2^)/3'
_refine_ls_weighting_scheme calc
_refine_ls_wR_factor_gt 0.1091
_refine_ls_wR_factor_ref 0.1174
_reflns_number_gt 1533
_reflns_number_total 1854
_reflns_threshold_expression >2sigma(I)
_cod_data_source_file b712603d.txt
_cod_data_source_block compound_1a
_cod_original_sg_symbol_H-M P21/n
_cod_database_code 7102818

loop_
_symmetry_equiv_pos_as_xyz
'x, y, z'
'-x+1/2, y+1/2, -z+1/2'
'-x, -y, -z'
'x-1/2, -y-1/2, z-1/2'

loop_
_atom_site_label
_atom_site_type_symbol
_atom_site_fract_x
_atom_site_fract_y
_atom_site_fract_z
_atom_site_U_iso_or_equiv
_atom_site_adp_type
_atom_site_occupancy
_atom_site_symmetry_multiplicity
_atom_site_calc_flag
_atom_site_refinement_flags
_atom_site_disorder_assembly
_atom_site_disorder_group
N1 N 0.36678(10) -0.4279(2) 0.22786(9) 0.0296(3) Uani 1 1 d . . .
C2 C 0.45293(12) -0.5827(3) 0.21423(11) 0.0304(4) Uani 1 1 d . . .
H2 H 0.4631 -0.7156 0.2519 0.037 Uiso 1 1 calc R . .
C3 C 0.51996(12) -0.5182(3) 0.14018(11) 0.0304(3) Uani 1 1 d . . .
H3 H 0.5840 -0.5951 0.1160 0.036 Uiso 1 1 calc R . .
N4 N 0.47625(10) -0.3168(2) 0.10661(9) 0.0292(3) Uani 1 1 d . . .
H4 H 0.5031 -0.2339 0.0588 0.035 Uiso 1 1 calc R . .
C5 C 0.38504(12) -0.2716(2) 0.16087(10) 0.0261(3) Uani 1 1 d . . .
N6 N 0.31734(10) -0.0851(2) 0.15026(9) 0.0285(3) Uani 1 1 d . . .
H6 H 0.2776 -0.0441 0.2015 0.034 Uiso 1 1 calc R . .
O7 O 0.37116(9) 0.01789(18) -0.00549(8) 0.0336(3) Uani 1 1 d . . .
C7 C 0.30783(12) 0.0418(2) 0.06419(10) 0.0273(3) Uani 1 1 d . . .
N8 N 0.22122(11) 0.1921(2) 0.06696(9) 0.0299(3) Uani 1 1 d . . .
H8 H 0.1802 0.1924 0.1206 0.036 Uiso 1 1 calc R . .
C9 C 0.19126(12) 0.3479(2) -0.00879(11) 0.0290(3) Uani 1 1 d . . .
C10 C 0.19958(13) 0.2987(3) -0.10988(11) 0.0338(4) Uani 1 1 d . . .
H10 H 0.2286 0.1589 -0.1299 0.041 Uiso 1 1 calc R . .
C11 C 0.16520(14) 0.4551(3) -0.18131(13) 0.0389(4) Uani 1 1 d . . .
H11 H 0.1715 0.4221 -0.2502 0.047 Uiso 1 1 calc R . .
C12 C 0.12190(14) 0.6582(3) -0.15314(13) 0.0420(4) Uani 1 1 d . . .
H12 H 0.0992 0.7647 -0.2024 0.050 Uiso 1 1 calc R . .
C13 C 0.11179(14) 0.7057(3) -0.05250(14) 0.0426(4) Uani 1 1 d . . .
H13 H 0.0809 0.8442 -0.0329 0.051 Uiso 1 1 calc R . .
C14 C 0.14675(13) 0.5516(3) 0.01951(13) 0.0352(4) Uani 1 1 d . . .
H14 H 0.1403 0.5853 0.0883 0.042 Uiso 1 1 calc R . .

loop_
_atom_site_aniso_label
_atom_site_aniso_U_11
_atom_site_aniso_U_22
_atom_site_aniso_U_33
_atom_site_aniso_U_23
_atom_site_aniso_U_13
_atom_site_aniso_U_12
N1 0.0300(6) 0.0338(7) 0.0253(6) 0.0029(5) 0.0041(5) -0.0021(5)
C2 0.0319(8) 0.0305(8) 0.0288(8) 0.0025(6) 0.0008(6) -0.0020(6)
C3 0.0300(8) 0.0335(8) 0.0278(7) -0.0017(6) 0.0028(6) 0.0028(6)
N4 0.0304(6) 0.0350(7) 0.0228(6) 0.0029(5) 0.0069(5) -0.0002(5)
C5 0.0270(7) 0.0317(8) 0.0196(7) -0.0017(6) 0.0024(5) -0.0036(6)
N6 0.0325(6) 0.0321(7) 0.0215(6) 0.0008(5) 0.0073(5) 0.0026(5)
O7 0.0309(6) 0.0431(6) 0.0273(6) 0.0068(5) 0.0093(4) 0.0025(5)
C7 0.0260(7) 0.0320(8) 0.0240(7) 0.0007(6) 0.0028(6) -0.0040(6)
N8 0.0322(6) 0.0344(7) 0.0237(6) 0.0025(5) 0.0069(5) 0.0031(5)
C9 0.0255(7) 0.0321(8) 0.0296(8) 0.0027(6) 0.0015(6) -0.0034(6)
C10 0.0344(8) 0.0373(8) 0.0299(8) 0.0025(6) 0.0035(6) -0.0012(7)
C11 0.0355(8) 0.0486(10) 0.0325(8) 0.0090(7) -0.0007(7) -0.0059(7)
C12 0.0368(9) 0.0424(10) 0.0459(10) 0.0147(8) -0.0088(7) -0.0051(7)
C13 0.0367(9) 0.0321(9) 0.0583(11) 0.0006(7) -0.0057(8) -0.0001(7)
C14 0.0324(8) 0.0359(8) 0.0370(9) -0.0025(7) -0.0017(7) -0.0020(7)

loop_
_atom_type_symbol
_atom_type_description
_atom_type_scat_dispersion_real
_atom_type_scat_dispersion_imag
_atom_type_scat_source
C C 0.0033 0.0016 'International Tables Vol C Tables 4.2.6.8 and 6.1.1.4'
H H 0.0000 0.0000 'International Tables Vol C Tables 4.2.6.8 and 6.1.1.4'
N N 0.0061 0.0033 'International Tables Vol C Tables 4.2.6.8 and 6.1.1.4'
O O 0.0106 0.0060 'International Tables Vol C Tables 4.2.6.8 and 6.1.1.4'

loop_
_geom_angle_atom_site_label_1
_geom_angle_atom_site_label_2
_geom_angle_atom_site_label_3
_geom_angle
_geom_angle_site_symmetry_1
_geom_angle_site_symmetry_3
_geom_angle_publ_flag
C5 N1 C2 104.40(12) . . ?
C3 C2 N1 110.57(13) . . ?
C3 C2 H2 124.7 . . ?
N1 C2 H2 124.7 . . ?
C2 C3 N4 105.82(13) . . ?
C2 C3 H3 127.1 . . ?
N4 C3 H3 127.1 . . ?
C5 N4 C3 107.05(12) . . ?
C5 N4 H4 126.5 . . ?
C3 N4 H4 126.5 . . ?
N1 C5 N4 112.16(13) . . ?
N1 C5 N6 122.69(13) . . ?
N4 C5 N6 125.15(13) . . ?
C5 N6 C7 124.17(12) . . ?
C5 N6 H6 117.9 . . ?
C7 N6 H6 117.9 . . ?
O7 C7 N8 125.09(13) . . ?
O7 C7 N6 122.66(13) . . ?
N8 C7 N6 112.24(12) . . ?
C7 N8 C9 125.72(12) . . ?
C7 N8 H8 117.1 . . ?
C9 N8 H8 117.1 . . ?
C14 C9 C10 119.63(14) . . ?
C14 C9 N8 118.24(13) . . ?
C10 C9 N8 122.04(14) . . ?
C11 C10 C9 119.67(15) . . ?
C11 C10 H10 120.2 . . ?
C9 C10 H10 120.2 . . ?
C12 C11 C10 120.68(16) . . ?
C12 C11 H11 119.7 . . ?
C10 C11 H11 119.7 . . ?
C11 C12 C13 119.64(16) . . ?
C11 C12 H12 120.2 . . ?
C13 C12 H12 120.2 . . ?
C14 C13 C12 120.19(16) . . ?
C14 C13 H13 119.9 . . ?
C12 C13 H13 119.9 . . ?
C13 C14 C9 120.18(16) . . ?
C13 C14 H14 119.9 . . ?
C9 C14 H14 119.9 . . ?

loop_
_geom_bond_atom_site_label_1
_geom_bond_atom_site_label_2
_geom_bond_distance
_geom_bond_site_symmetry_2
_geom_bond_publ_flag
N1 C5 1.3234(18) . ?
N1 C2 1.3914(19) . ?
C2 C3 1.348(2) . ?
C2 H2 0.9500 . ?
C3 N4 1.384(2) . ?
C3 H3 0.9500 . ?
N4 C5 1.3448(18) . ?
N4 H4 0.8800 . ?
C5 N6 1.3780(19) . ?
N6 C7 1.3838(18) . ?
N6 H6 0.8800 . ?
O7 C7 1.2247(17) . ?
C7 N8 1.3608(19) . ?
N8 C9 1.4153(18) . ?
N8 H8 0.8800 . ?
C9 C14 1.391(2) . ?
C9 C10 1.394(2) . ?
C10 C11 1.390(2) . ?
C10 H10 0.9500 . ?
C11 C12 1.382(3) . ?
C11 H11 0.9500 . ?
C12 C13 1.388(3) . ?
C12 H12 0.9500 . ?
C13 C14 1.388(2) . ?
C13 H13 0.9500 . ?
C14 H14 0.9500 . ?

loop_
_geom_torsion_atom_site_label_1
_geom_torsion_atom_site_label_2
_geom_torsion_atom_site_label_3
_geom_torsion_atom_site_label_4
_geom_torsion
_geom_torsion_site_symmetry_1
_geom_torsion_site_symmetry_2
_geom_torsion_site_symmetry_3
_geom_torsion_site_symmetry_4
_geom_torsion_publ_flag
C5 N1 C2 C3 -0.28(16) . . . . ?
N1 C2 C3 N4 0.59(17) . . . . ?
C2 C3 N4 C5 -0.67(16) . . . . ?
C2 N1 C5 N4 -0.17(16) . . . . ?
C2 N1 C5 N6 -179.73(13) . . . . ?
C3 N4 C5 N1 0.54(16) . . . . ?
C3 N4 C5 N6 -179.91(13) . . . . ?
N1 C5 N6 C7 -157.70(14) . . . . ?
N4 C5 N6 C7 22.8(2) . . . . ?
C5 N6 C7 O7 -10.7(2) . . . . ?
C5 N6 C7 N8 169.22(13) . . . . ?
O7 C7 N8 C9 -1.3(2) . . . . ?
N6 C7 N8 C9 178.83(13) . . . . ?
C7 N8 C9 C14 -147.80(15) . . . . ?
C7 N8 C9 C10 35.6(2) . . . . ?
C14 C9 C10 C11 1.1(2) . . . . ?
N8 C9 C10 C11 177.73(14) . . . . ?
C9 C10 C11 C12 -0.6(2) . . . . ?
C10 C11 C12 C13 -0.5(2) . . . . ?
C11 C12 C13 C14 1.1(2) . . . . ?
C12 C13 C14 C9 -0.5(2) . . . . ?
C10 C9 C14 C13 -0.6(2) . . . . ?
N8 C9 C14 C13 -177.32(13) . . . . ?

loop_
_cod_related_entry_id
_cod_related_entry_database
_cod_related_entry_code
1 ChemSpider 15214570
